data_4121726
loop_
_publ_author_name
'Lee, Vladimir Ya'
'Aoki, Shinji'
'Kawai, Manami'
'Meguro, Takahiko'
'Sekiguchi, Akira'

_publ_section_title
;
 Stibasilene sb&#x2550;si and its lighter homologues: a comparative study.
;
_journal_issue 17
_journal_name_full 'Journal of the American Chemical Society'
_journal_page_first 6243
_journal_page_last 6246
_journal_paper_doi 10.1021/ja5026084
_journal_volume 136
_journal_year 2014
_chemical_formula_sum 'C36 H71 Sb Si3'
_chemical_formula_weight 709.95
_chemical_name_systematic
; 
 ? 
;
_space_group_IT_number 19
_symmetry_cell_setting orthorhombic
_symmetry_space_group_name_Hall 'P 2ac 2ab'
_symmetry_space_group_name_H-M 'P 21 21 21'
_atom_sites_solution_hydrogens geom
_atom_sites_solution_primary direct
_atom_sites_solution_secondary difmap
_audit_creation_method SHELXL-97
_cell_angle_alpha 90.00
_cell_angle_beta 90.00
_cell_angle_gamma 90.00
_cell_formula_units_Z 4
_cell_length_a 12.0632(13)
_cell_length_b 17.6672(19)
_cell_length_c 19.301(2)
_cell_measurement_reflns_used 9760
_cell_measurement_temperature 150
_cell_measurement_theta_max 27.34
_cell_measurement_theta_min 2.30
_cell_volume 4113.5(8)
_computing_cell_refinement 'APEX2 (Bruker AXS, 2006)'
_computing_data_collection 'APEX2 (Bruker AXS, 2006)'
_computing_data_reduction 'SAINT (Bruker AXS, 2004)'
_computing_molecular_graphics 'XSHEL (Bruker AXS,2002)'
_computing_publication_material 'XCIF (Bruker AXS, 2001)'
_computing_structure_refinement 'SHELXL-97 (Sheldrick, 1997)'
_computing_structure_solution 'SHELXS-97 (Sheldrick, 1997)'
_diffrn_ambient_temperature 150
_diffrn_detector_area_resol_mean 8.333
_diffrn_measured_fraction_theta_full 0.991
_diffrn_measured_fraction_theta_max 0.991
_diffrn_measurement_device_type 'Bruker APEXII CCD area detector'
_diffrn_measurement_method 'phi and omega scans'
_diffrn_radiation_monochromator graphite
_diffrn_radiation_source 'fine-focus sealed tube'
_diffrn_radiation_type MoK\a
_diffrn_radiation_wavelength 0.71073
_diffrn_reflns_av_R_equivalents 0.0289
_diffrn_reflns_av_sigmaI/netI 0.0386
_diffrn_reflns_limit_h_max 11
_diffrn_reflns_limit_h_min -15
_diffrn_reflns_limit_k_max 22
_diffrn_reflns_limit_k_min -22
_diffrn_reflns_limit_l_max 19
_diffrn_reflns_limit_l_min -25
_diffrn_reflns_number 23270
_diffrn_reflns_theta_full 27.50
_diffrn_reflns_theta_max 27.50
_diffrn_reflns_theta_min 1.56
_exptl_absorpt_coefficient_mu 0.779
_exptl_absorpt_correction_T_max 0.8921
_exptl_absorpt_correction_T_min 0.8232
_exptl_absorpt_correction_type empirical
_exptl_absorpt_process_details
;
SADABS Sheldrick 1996
;
_exptl_crystal_colour red
_exptl_crystal_density_diffrn 1.146
_exptl_crystal_density_meas ?
_exptl_crystal_density_method 'not measured'
_exptl_crystal_description prism
_exptl_crystal_F_000 1520
_exptl_crystal_size_max 0.26
_exptl_crystal_size_mid 0.25
_exptl_crystal_size_min 0.15
_refine_diff_density_max 0.277
_refine_diff_density_min -0.319
_refine_diff_density_rms 0.051
_refine_ls_abs_structure_details 'Flack H D (1983), Acta Cryst. A39, 876-881'
_refine_ls_abs_structure_Flack 0.535(12)
_refine_ls_extinction_method none
_refine_ls_goodness_of_fit_ref 1.009
_refine_ls_hydrogen_treatment constr
_refine_ls_matrix_type full
_refine_ls_number_parameters 384
_refine_ls_number_reflns 9229
_refine_ls_number_restraints 0
_refine_ls_restrained_S_all 1.009
_refine_ls_R_factor_all 0.0341
_refine_ls_R_factor_gt 0.0286
_refine_ls_shift/su_max 0.021
_refine_ls_shift/su_mean 0.002
_refine_ls_structure_factor_coef Fsqd
_refine_ls_weighting_details 'calc w=1/[\s^2^(Fo^2^)+(0.0312P)^2^+1.0202P] where P=(Fo^2^+2Fc^2^)/3'
_refine_ls_weighting_scheme calc
_refine_ls_wR_factor_gt 0.0625
_refine_ls_wR_factor_ref 0.0650
_reflns_number_gt 8487
_reflns_number_total 9229
_reflns_threshold_expression >2sigma
_cod_data_source_file ja5026084_si_004.cif
_cod_data_source_block stibasilene_0m
_cod_depositor_comments
;
The following automatic conversions were performed:

'_symmetry_cell_setting' value 'Orthorhombic' changed to
'orthorhombic' according to
/usr/data/users/saulius/crontab/automatic-downloads/rss-feeds/ACS/lib/dictionaries/cif_core.dic
dictionary named 'cif_core.dic' version 2.4.2 from 2011-04-26.

Automatic conversion script
Id: cif_fix_values 2281 2013-09-26 08:29:07Z andrius 

 Adding full bibliography for 4121725--4121726.cif.

The following automatic conversions were performed:

'_exptl_crystal_density_meas' value 'not measured' was changed to '?'
- the value is perceived as not measured.

Automatic conversion script
Id: cif_fix_values 3008 2015-01-20 13:52:24Z robertas 
;
_cod_original_cell_volume 4113.6(8)
_cod_original_sg_symbol_H-M 'P2(1)2(1)2(1) '
_cod_database_code 4121726

loop_
_symmetry_equiv_pos_as_xyz
'x, y, z'
'-x+1/2, -y, z+1/2'
'-x, y+1/2, -z+1/2'
'x+1/2, -y+1/2, -z'

loop_
_atom_site_label
_atom_site_type_symbol
_atom_site_fract_x
_atom_site_fract_y
_atom_site_fract_z
_atom_site_U_iso_or_equiv
_atom_site_adp_type
_atom_site_occupancy
_atom_site_symmetry_multiplicity
_atom_site_calc_flag
_atom_site_refinement_flags
C1 C 0.8293(3) 0.0885(2) 0.77407(17) 0.0473(9) Uani 1 1 d .
H1A H 0.8257 0.1013 0.7258 0.071 Uiso 1 1 calc R
H1B H 0.8436 0.1334 0.8007 0.071 Uiso 1 1 calc R
H1C H 0.7601 0.0667 0.7884 0.071 Uiso 1 1 calc R
C2 C 1.0827(3) 0.07070(17) 0.77418(16) 0.0339(7) Uani 1 1 d .
C3 C 1.1128(3) 0.1149(2) 0.84006(18) 0.0523(10) Uani 1 1 d .
H3A H 1.1241 0.0801 0.8776 0.078 Uiso 1 1 calc R
H3B H 1.0536 0.1490 0.8515 0.078 Uiso 1 1 calc R
H3C H 1.1796 0.1432 0.8322 0.078 Uiso 1 1 calc R
C4 C 1.0695(3) 0.1283(2) 0.71436(19) 0.0496(9) Uani 1 1 d .
H4A H 1.1368 0.1568 0.7093 0.074 Uiso 1 1 calc R
H4B H 1.0094 0.1621 0.7246 0.074 Uiso 1 1 calc R
H4C H 1.0541 0.1017 0.6721 0.074 Uiso 1 1 calc R
C5 C 1.1789(2) 0.0181(2) 0.75626(17) 0.0402(8) Uani 1 1 d .
H5A H 1.2465 0.0467 0.7547 0.060 Uiso 1 1 calc R
H5B H 1.1657 -0.0047 0.7119 0.060 Uiso 1 1 calc R
H5C H 1.1848 -0.0206 0.7909 0.060 Uiso 1 1 calc R
C6 C 0.9194(3) -0.0657(2) 0.72715(15) 0.0384(8) Uani 1 1 d .
C7 C 0.7994(3) -0.0934(2) 0.73634(18) 0.0564(10) Uani 1 1 d .
H7A H 0.7866 -0.1363 0.7069 0.085 Uiso 1 1 calc R
H7B H 0.7490 -0.0535 0.7241 0.085 Uiso 1 1 calc R
H7C H 0.7875 -0.1077 0.7838 0.085 Uiso 1 1 calc R
C8 C 0.9341(3) -0.0401(2) 0.65140(15) 0.0515(10) Uani 1 1 d .
H8A H 1.0098 -0.0256 0.6438 0.077 Uiso 1 1 calc R
H8B H 0.8865 0.0024 0.6424 0.077 Uiso 1 1 calc R
H8C H 0.9150 -0.0810 0.6209 0.077 Uiso 1 1 calc R
C9 C 0.9969(3) -0.1333(2) 0.73987(18) 0.0474(9) Uani 1 1 d .
H9A H 0.9802 -0.1728 0.7074 0.071 Uiso 1 1 calc R
H9B H 0.9866 -0.1517 0.7862 0.071 Uiso 1 1 calc R
H9C H 1.0725 -0.1175 0.7339 0.071 Uiso 1 1 calc R
C10 C 1.1548(2) -0.13237(18) 0.91089(16) 0.0352(7) Uani 1 1 d .
H10A H 1.1947 -0.1740 0.9309 0.053 Uiso 1 1 calc R
H10B H 1.2034 -0.0896 0.9063 0.053 Uiso 1 1 calc R
H10C H 1.1274 -0.1467 0.8661 0.053 Uiso 1 1 calc R
C11 C 0.9499(2) -0.19642(14) 0.98553(17) 0.0317(6) Uani 1 1 d .
C12 C 0.9218(4) -0.2315(2) 0.9158(2) 0.0686(13) Uani 1 1 d .
H12A H 0.9890 -0.2430 0.8914 0.103 Uiso 1 1 calc R
H12B H 0.8785 -0.1964 0.8891 0.103 Uiso 1 1 calc R
H12C H 0.8802 -0.2771 0.9229 0.103 Uiso 1 1 calc R
C13 C 1.0163(3) -0.25439(18) 1.0283(2) 0.0584(11) Uani 1 1 d .
H13A H 0.9753 -0.3008 1.0314 0.088 Uiso 1 1 calc R
H13B H 1.0289 -0.2347 1.0740 0.088 Uiso 1 1 calc R
H13C H 1.0863 -0.2637 1.0061 0.088 Uiso 1 1 calc R
C14 C 0.8420(3) -0.18204(19) 1.0248(2) 0.0508(9) Uani 1 1 d .
H14A H 0.7963 -0.1479 0.9986 0.076 Uiso 1 1 calc R
H14B H 0.8584 -0.1602 1.0691 0.076 Uiso 1 1 calc R
H14C H 0.8034 -0.2290 1.0312 0.076 Uiso 1 1 calc R
C15 C 1.0994(2) -0.06200(16) 1.05038(15) 0.0290(6) Uani 1 1 d .
C16 C 1.1987(3) -0.1101(2) 1.07485(18) 0.0484(9) Uani 1 1 d .
H16A H 1.2533 -0.1124 1.0387 0.073 Uiso 1 1 calc R
H16B H 1.1738 -0.1604 1.0857 0.073 Uiso 1 1 calc R
H16C H 1.2308 -0.0875 1.1154 0.073 Uiso 1 1 calc R
C17 C 1.0190(3) -0.05351(18) 1.11123(15) 0.0399(8) Uani 1 1 d .
H17A H 1.0574 -0.0319 1.1501 0.060 Uiso 1 1 calc R
H17B H 0.9904 -0.1023 1.1238 0.060 Uiso 1 1 calc R
H17C H 0.9589 -0.0210 1.0980 0.060 Uiso 1 1 calc R
C18 C 1.1452(3) 0.01692(17) 1.03283(18) 0.0435(8) Uani 1 1 d .
H18A H 1.0848 0.0506 1.0228 0.065 Uiso 1 1 calc R
H18B H 1.1929 0.0134 0.9932 0.065 Uiso 1 1 calc R
H18C H 1.1864 0.0360 1.0716 0.065 Uiso 1 1 calc R
C19 C 0.6890(2) 0.11562(14) 0.93365(13) 0.0204(5) Uani 1 1 d .
C20 C 0.5941(2) 0.09484(15) 0.89442(13) 0.0217(5) Uani 1 1 d .
C21 C 0.5518(2) 0.14737(15) 0.84688(14) 0.0241(6) Uani 1 1 d .
H21 H 0.4912 0.1333 0.8200 0.029 Uiso 1 1 calc R
C22 C 0.5955(2) 0.21879(15) 0.83784(14) 0.0247(6) Uani 1 1 d .
C23 C 0.6790(2) 0.24075(15) 0.88316(14) 0.0256(6) Uani 1 1 d .
H23 H 0.7060 0.2899 0.8801 0.031 Uiso 1 1 calc R
C24 C 0.7241(2) 0.19275(14) 0.93294(13) 0.0230(5) Uani 1 1 d .
C25 C 0.5307(2) 0.01845(15) 0.90151(14) 0.0247(6) Uani 1 1 d .
C26 C 0.5073(2) 0.00105(16) 0.97868(15) 0.0332(7) Uani 1 1 d .
H26A H 0.4639 -0.0443 0.9822 0.050 Uiso 1 1 calc R
H26B H 0.4673 0.0425 0.9990 0.050 Uiso 1 1 calc R
H26C H 0.5762 -0.0058 1.0028 0.050 Uiso 1 1 calc R
C27 C 0.5920(2) -0.04738(16) 0.86802(16) 0.0329(7) Uani 1 1 d .
H27A H 0.6005 -0.0378 0.8193 0.049 Uiso 1 1 calc R
H27B H 0.5503 -0.0931 0.8746 0.049 Uiso 1 1 calc R
H27C H 0.6637 -0.0527 0.8890 0.049 Uiso 1 1 calc R
C28 C 0.4161(2) 0.02133(19) 0.86657(16) 0.0362(7) Uani 1 1 d .
H28A H 0.4252 0.0282 0.8176 0.054 Uiso 1 1 calc R
H28B H 0.3743 0.0628 0.8852 0.054 Uiso 1 1 calc R
H28C H 0.3774 -0.0252 0.8751 0.054 Uiso 1 1 calc R
C29 C 0.5557(3) 0.27304(17) 0.78021(15) 0.0311(7) Uani 1 1 d .
C30 C 0.6457(3) 0.2769(2) 0.72508(19) 0.0582(11) Uani 1 1 d .
H30A H 0.7119 0.2979 0.7449 0.087 Uiso 1 1 calc R
H30B H 0.6211 0.3084 0.6876 0.087 Uiso 1 1 calc R
H30C H 0.6608 0.2269 0.7080 0.087 Uiso 1 1 calc R
C31 C 0.5342(3) 0.35205(18) 0.80998(19) 0.0508(10) Uani 1 1 d .
H31A H 0.6029 0.3737 0.8254 0.076 Uiso 1 1 calc R
H31B H 0.4840 0.3483 0.8484 0.076 Uiso 1 1 calc R
H31C H 0.5022 0.3837 0.7748 0.076 Uiso 1 1 calc R
C32 C 0.4475(3) 0.24662(18) 0.74672(17) 0.0416(8) Uani 1 1 d .
H32A H 0.4254 0.2822 0.7118 0.062 Uiso 1 1 calc R
H32B H 0.3907 0.2432 0.7814 0.062 Uiso 1 1 calc R
H32C H 0.4585 0.1978 0.7259 0.062 Uiso 1 1 calc R
C33 C 0.8049(2) 0.22865(14) 0.98672(15) 0.0285(6) Uani 1 1 d .
C34 C 0.9274(2) 0.21024(18) 0.97250(19) 0.0411(8) Uani 1 1 d .
H34A H 0.9470 0.2275 0.9270 0.062 Uiso 1 1 calc R
H34B H 0.9386 0.1565 0.9754 0.062 Uiso 1 1 calc R
H34C H 0.9731 0.2352 1.0062 0.062 Uiso 1 1 calc R
C35 C 0.7715(3) 0.20572(18) 1.06073(15) 0.0403(8) Uani 1 1 d .
H35A H 0.7803 0.1520 1.0662 0.060 Uiso 1 1 calc R
H35B H 0.6954 0.2192 1.0687 0.060 Uiso 1 1 calc R
H35C H 0.8178 0.2316 1.0935 0.060 Uiso 1 1 calc R
C36 C 0.7963(3) 0.31582(15) 0.98637(18) 0.0452(8) Uani 1 1 d .
H36A H 0.8394 0.3361 1.0238 0.068 Uiso 1 1 calc R
H36B H 0.7202 0.3305 0.9919 0.068 Uiso 1 1 calc R
H36C H 0.8240 0.3350 0.9432 0.068 Uiso 1 1 calc R
Sb1 Sb 0.789158(14) 0.030069(10) 0.987883(8) 0.02252(5) Uani 1 1 d .
Si1 Si 0.92410(6) -0.01825(4) 0.90676(4) 0.02067(15) Uani 1 1 d .
Si2 Si 0.94382(6) 0.01845(5) 0.78844(4) 0.02806(17) Uani 1 1 d .
Si3 Si 1.03479(6) -0.10646(4) 0.96868(4) 0.02130(16) Uani 1 1 d .

loop_
_atom_site_aniso_label
_atom_site_aniso_U_11
_atom_site_aniso_U_22
_atom_site_aniso_U_33
_atom_site_aniso_U_23
_atom_site_aniso_U_13
_atom_site_aniso_U_12
C1 0.0432(19) 0.068(2) 0.0305(17) 0.0180(17) 0.0068(14) 0.0222(18)
C2 0.0377(18) 0.0363(16) 0.0276(15) 0.0054(13) 0.0067(13) -0.0024(14)
C3 0.064(2) 0.051(2) 0.042(2) -0.0042(17) 0.0128(18) -0.0224(19)
C4 0.051(2) 0.048(2) 0.050(2) 0.0209(17) 0.0181(17) 0.0105(17)
C5 0.0281(15) 0.052(2) 0.0402(17) 0.0131(16) 0.0012(12) 0.0005(14)
C6 0.0328(17) 0.061(2) 0.0209(15) -0.0064(14) 0.0020(12) -0.0051(15)
C7 0.041(2) 0.091(3) 0.0366(18) -0.0127(19) 0.0029(17) -0.020(2)
C8 0.045(2) 0.087(3) 0.0227(15) -0.0037(19) -0.0002(13) -0.001(2)
C9 0.061(2) 0.046(2) 0.0353(19) -0.0085(16) 0.0046(17) -0.0028(18)
C10 0.0309(16) 0.0385(17) 0.0362(17) 0.0079(14) 0.0056(13) 0.0104(14)
C11 0.0416(16) 0.0189(12) 0.0346(14) 0.0046(13) -0.0024(15) -0.0072(11)
C12 0.107(4) 0.047(2) 0.052(2) -0.0070(19) -0.001(2) -0.047(2)
C13 0.064(3) 0.0303(17) 0.081(3) 0.0189(19) 0.004(2) 0.0009(16)
C14 0.048(2) 0.0371(17) 0.068(3) 0.0116(17) 0.0110(19) -0.0161(16)
C15 0.0300(15) 0.0258(13) 0.0311(16) 0.0044(12) -0.0117(12) -0.0003(12)
C16 0.047(2) 0.049(2) 0.049(2) 0.0019(15) -0.0215(18) 0.0106(18)
C17 0.053(2) 0.0410(18) 0.0260(16) -0.0016(13) -0.0107(14) 0.0034(15)
C18 0.0471(19) 0.0332(17) 0.050(2) -0.0028(14) -0.0165(15) -0.0141(15)
C19 0.0221(14) 0.0215(12) 0.0176(12) -0.0011(9) 0.0003(10) 0.0041(10)
C20 0.0221(13) 0.0238(13) 0.0192(13) -0.0004(11) 0.0015(10) 0.0018(11)
C21 0.0225(14) 0.0283(14) 0.0215(13) -0.0040(11) -0.0041(11) 0.0013(11)
C22 0.0296(15) 0.0247(13) 0.0198(13) -0.0002(11) -0.0005(11) 0.0071(12)
C23 0.0297(15) 0.0205(13) 0.0265(14) 0.0011(11) -0.0016(11) -0.0009(11)
C24 0.0236(14) 0.0224(12) 0.0229(13) -0.0023(10) -0.0008(11) 0.0029(11)
C25 0.0236(13) 0.0247(14) 0.0259(13) -0.0034(11) -0.0001(10) -0.0029(11)
C26 0.0355(16) 0.0329(14) 0.0312(16) 0.0014(12) 0.0041(13) -0.0060(12)
C27 0.0288(15) 0.0310(17) 0.0390(17) -0.0107(13) -0.0025(12) -0.0027(12)
C28 0.0276(15) 0.0368(17) 0.0444(17) -0.0012(15) -0.0040(12) -0.0044(14)
C29 0.0391(18) 0.0309(15) 0.0234(14) 0.0051(12) -0.0039(12) 0.0075(13)
C30 0.057(2) 0.080(3) 0.039(2) 0.029(2) 0.0047(18) 0.015(2)
C31 0.076(3) 0.0300(17) 0.046(2) 0.0057(15) -0.0222(19) 0.0113(18)
C32 0.051(2) 0.0409(19) 0.0326(18) 0.0054(14) -0.0126(15) 0.0065(16)
C33 0.0332(15) 0.0235(12) 0.0287(13) -0.0037(11) -0.0067(14) -0.0001(11)
C34 0.0284(16) 0.0350(16) 0.060(2) -0.0046(15) -0.0078(15) -0.0064(13)
C35 0.051(2) 0.0422(18) 0.0279(15) -0.0087(13) -0.0094(15) -0.0001(16)
C36 0.060(2) 0.0272(14) 0.0487(17) -0.0099(14) -0.023(2) 0.0012(15)
Sb1 0.02420(8) 0.02507(8) 0.01829(7) 0.00219(7) 0.00057(7) 0.00537(8)
Si1 0.0204(3) 0.0236(4) 0.0181(3) 0.0022(3) -0.0003(3) 0.0026(3)
Si2 0.0254(4) 0.0405(5) 0.0183(3) 0.0052(3) 0.0021(3) 0.0057(4)
Si3 0.0231(4) 0.0180(3) 0.0228(4) 0.0028(3) -0.0010(3) 0.0004(3)

loop_
_atom_type_symbol
_atom_type_description
_atom_type_scat_dispersion_real
_atom_type_scat_dispersion_imag
_atom_type_scat_source
C C 0.0033 0.0016 'International Tables Vol C Tables 4.2.6.8 and 6.1.1.4'
H H 0.0000 0.0000 'International Tables Vol C Tables 4.2.6.8 and 6.1.1.4'
Si Si 0.0817 0.0704 'International Tables Vol C Tables 4.2.6.8 and 6.1.1.4'
Sb Sb -0.5866 1.5461 'International Tables Vol C Tables 4.2.6.8 and 6.1.1.4'

loop_
_geom_angle_atom_site_label_1
_geom_angle_atom_site_label_2
_geom_angle_atom_site_label_3
_geom_angle
C5 C2 C3 108.5(3)
C5 C2 C4 108.0(3)
C3 C2 C4 107.9(3)
C5 C2 Si2 113.6(2)
C3 C2 Si2 109.3(2)
C4 C2 Si2 109.3(2)
C8 C6 C7 108.1(3)
C8 C6 C9 108.1(3)
C7 C6 C9 107.9(3)
C8 C6 Si2 109.8(2)
C7 C6 Si2 108.6(2)
C9 C6 Si2 114.1(2)
C12 C11 C14 108.5(3)
C12 C11 C13 108.6(3)
C14 C11 C13 106.8(3)
C12 C11 Si3 107.8(2)
C14 C11 Si3 113.7(2)
C13 C11 Si3 111.3(2)
C17 C15 C18 107.9(2)
C17 C15 C16 108.1(2)
C18 C15 C16 106.7(3)
C17 C15 Si3 114.3(2)
C18 C15 Si3 109.6(2)
C16 C15 Si3 109.9(2)
C20 C19 C24 118.7(2)
C20 C19 Sb1 121.23(18)
C24 C19 Sb1 119.83(18)
C21 C20 C19 118.1(2)
C21 C20 C25 117.0(2)
C19 C20 C25 124.9(2)
C22 C21 C20 123.4(3)
C21 C22 C23 116.9(2)
C21 C22 C29 122.7(3)
C23 C22 C29 120.4(3)
C22 C23 C24 123.2(3)
C23 C24 C19 118.2(2)
C23 C24 C33 117.2(2)
C19 C24 C33 124.6(2)
C27 C25 C28 106.0(2)
C27 C25 C26 110.2(2)
C28 C25 C26 105.3(2)
C27 C25 C20 112.8(2)
C28 C25 C20 111.9(2)
C26 C25 C20 110.3(2)
C30 C29 C31 110.0(3)
C30 C29 C32 109.1(3)
C31 C29 C32 107.0(3)
C30 C29 C22 108.0(2)
C31 C29 C22 110.4(2)
C32 C29 C22 112.3(3)
C34 C33 C35 111.2(3)
C34 C33 C36 105.9(2)
C35 C33 C36 104.4(2)
C34 C33 C24 113.3(2)
C35 C33 C24 110.3(2)
C36 C33 C24 111.2(2)
C19 Sb1 Si1 107.73(7)
Si3 Si1 Si2 127.15(4)
Si3 Si1 Sb1 106.54(3)
Si2 Si1 Sb1 126.29(3)
C1 Si2 C6 107.84(17)
C1 Si2 C2 107.59(15)
C6 Si2 C2 114.51(14)
C1 Si2 Si1 104.33(11)
C6 Si2 Si1 111.31(11)
C2 Si2 Si1 110.65(10)
C10 Si3 C11 108.02(14)
C10 Si3 C15 105.85(14)
C11 Si3 C15 114.51(14)
C10 Si3 Si1 107.07(10)
C11 Si3 Si1 109.19(10)
C15 Si3 Si1 111.83(9)

loop_
_geom_bond_atom_site_label_1
_geom_bond_atom_site_label_2
_geom_bond_distance
C1 Si2 1.875(3)
C2 C5 1.525(4)
C2 C3 1.536(5)
C2 C4 1.547(4)
C2 Si2 1.932(3)
C6 C8 1.541(4)
C6 C7 1.538(5)
C6 C9 1.536(5)
C6 Si2 1.923(3)
C10 Si3 1.884(3)
C11 C12 1.519(5)
C11 C14 1.527(4)
C11 C13 1.540(4)
C11 Si3 1.919(3)
C15 C17 1.530(4)
C15 C18 1.538(4)
C15 C16 1.543(4)
C15 Si3 1.926(3)
C19 C20 1.421(4)
C19 C24 1.427(4)
C19 Sb1 2.200(2)
C20 C21 1.401(4)
C20 C25 1.557(4)
C21 C22 1.378(4)
C22 C23 1.389(4)
C22 C29 1.545(4)
C23 C24 1.392(4)
C24 C33 1.559(4)
C25 C27 1.522(4)
C25 C28 1.539(4)
C25 C26 1.547(4)
C29 C30 1.522(5)
C29 C31 1.532(4)
C29 C32 1.529(4)
C33 C34 1.538(4)
C33 C35 1.539(4)
C33 C36 1.544(4)
Sb1 Si1 2.4146(7)
Si1 Si3 2.3748(10)
Si1 Si2 2.3859(10)
